data_4105683
loop_
_publ_author_name
'Catherine F. Smura'
'Dinah R. Parker'
'Mohamed Zbiri'
'Mark R. Johnson'
'Zolt\'an A. G\'al'
'Simon J. Clarke'

_publ_section_title
;
 High-Spin Cobalt(II) Ions in Square Planar Coordination: Structures and
 Magnetism of the Oxysulfides Sr2CoO2Cu2S2 and Ba2CoO2Cu2S2 and Their
 Solid Solution
;
_journal_name_full 'Journal of the American Chemical Society'
_journal_page_first 2691
_journal_page_last 2705
_journal_paper_doi 10.1021/ja109553u
_journal_volume 133
_journal_year 2011
_chemical_formula_sum V
_chemical_formula_weight 50.94
_space_group_IT_number 229
_symmetry_cell_setting cubic
_symmetry_space_group_name_Hall '-I 4 2 3'
_symmetry_space_group_name_H-M 'I m -3 m'
_audit_author_name 'Simon Clarke'
_audit_creation_date 2010-10-22T22:45
_audit_creation_method 'from EXP file using GSAS2CIF'
_audit_update_record ' 2010-10-22T22:45  Initial CIF as created by GSAS2CIF'
_cell_angle_alpha 90.0
_cell_angle_beta 90.0
_cell_angle_gamma 90.0
_cell_formula_units_Z 2
_cell_length_a 3.01596(34)
_cell_length_b 3.01596
_cell_length_c 3.01596
_cell_volume 27.433(3)
_computing_structure_refinement GSAS
_pd_block_id 2010-10-22T22:45|DRP053__EX_POL_RT_SJ_phase5|Simon_Clarke||
_pd_phase_name 'from D:/Data/oxychalcogenides/CeCuOS_phases/CeCuOS/CeCuOS_doublere'
_pd_proc_ls_prof_R_factor 0.0208
_pd_proc_ls_prof_wR_factor 0.0116
_refine_ls_goodness_of_fit_all 1.67
_refine_ls_matrix_type full
_refine_ls_number_parameters 94
_refine_ls_number_restraints 0
_refine_ls_shift/su_max 0.08
_refine_ls_shift/su_mean 0.00
_cod_data_source_file ja109553u_si_003_5.cif
_cod_data_source_block DRP053__EX_POL_RT_SJ_phase_5
_cod_original_cell_volume 27.433(9)
_cod_database_code 4105683
_cod_database_fobs_code 4105683

loop_
_symmetry_equiv_pos_site_id
_symmetry_equiv_pos_as_xyz
1 +x,+y,+z
2 +z,+x,+y
3 +y,+z,+x
4 +x,+y,-z
5 -z,+x,+y
6 +y,-z,+x
7 -z,+x,-y
8 -y,-z,+x
9 +y,-z,-x
10 -x,+y,-z
11 -z,-x,+y
12 +x,-y,-z
13 +y,+x,+z
14 +z,+y,+x
15 +x,+z,+y
16 +y,+x,-z
17 -z,+y,+x
18 +x,-z,+y
19 -z,+y,-x
20 -x,-z,+y
21 +x,-z,-y
22 -y,+x,-z
23 -z,-y,+x
24 +y,-x,-z
-1 -x,-y,-z
-2 -z,-x,-y
-3 -y,-z,-x
-4 -x,-y,+z
-5 +z,-x,-y
-6 -y,+z,-x
-7 +z,-x,+y
-8 +y,+z,-x
-9 -y,+z,+x
-10 +x,-y,+z
-11 +z,+x,-y
-12 -x,+y,+z
-13 -y,-x,-z
-14 -z,-y,-x
-15 -x,-z,-y
-16 -y,-x,+z
-17 +z,-y,-x
-18 -x,+z,-y
-19 +z,-y,+x
-20 +x,+z,-y
-21 -x,+z,+y
-22 +y,-x,+z
-23 +z,+y,-x
-24 -y,+x,+z
101 +x+1/2,+y+1/2,+z+1/2
102 +z+1/2,+x+1/2,+y+1/2
103 +y+1/2,+z+1/2,+x+1/2
104 +x+1/2,+y+1/2,-z+1/2
105 -z+1/2,+x+1/2,+y+1/2
106 +y+1/2,-z+1/2,+x+1/2
107 -z+1/2,+x+1/2,-y+1/2
108 -y+1/2,-z+1/2,+x+1/2
109 +y+1/2,-z+1/2,-x+1/2
110 -x+1/2,+y+1/2,-z+1/2
111 -z+1/2,-x+1/2,+y+1/2
112 +x+1/2,-y+1/2,-z+1/2
113 +y+1/2,+x+1/2,+z+1/2
114 +z+1/2,+y+1/2,+x+1/2
115 +x+1/2,+z+1/2,+y+1/2
116 +y+1/2,+x+1/2,-z+1/2
117 -z+1/2,+y+1/2,+x+1/2
118 +x+1/2,-z+1/2,+y+1/2
119 -z+1/2,+y+1/2,-x+1/2
120 -x+1/2,-z+1/2,+y+1/2
121 +x+1/2,-z+1/2,-y+1/2
122 -y+1/2,+x+1/2,-z+1/2
123 -z+1/2,-y+1/2,+x+1/2
124 +y+1/2,-x+1/2,-z+1/2
-101 -x+1/2,-y+1/2,-z+1/2
-102 -z+1/2,-x+1/2,-y+1/2
-103 -y+1/2,-z+1/2,-x+1/2
-104 -x+1/2,-y+1/2,+z+1/2
-105 +z+1/2,-x+1/2,-y+1/2
-106 -y+1/2,+z+1/2,-x+1/2
-107 +z+1/2,-x+1/2,+y+1/2
-108 +y+1/2,+z+1/2,-x+1/2
-109 -y+1/2,+z+1/2,+x+1/2
-110 +x+1/2,-y+1/2,+z+1/2
-111 +z+1/2,+x+1/2,-y+1/2
-112 -x+1/2,+y+1/2,+z+1/2
-113 -y+1/2,-x+1/2,-z+1/2
-114 -z+1/2,-y+1/2,-x+1/2
-115 -x+1/2,-z+1/2,-y+1/2
-116 -y+1/2,-x+1/2,+z+1/2
-117 +z+1/2,-y+1/2,-x+1/2
-118 -x+1/2,+z+1/2,-y+1/2
-119 +z+1/2,-y+1/2,+x+1/2
-120 +x+1/2,+z+1/2,-y+1/2
-121 -x+1/2,+z+1/2,+y+1/2
-122 +y+1/2,-x+1/2,+z+1/2
-123 +z+1/2,+y+1/2,-x+1/2
-124 -y+1/2,+x+1/2,+z+1/2

loop_
_atom_site_type_symbol
_atom_site_label
_atom_site_fract_x
_atom_site_fract_y
_atom_site_fract_z
_atom_site_occupancy
_atom_site_thermal_displace_type
_atom_site_U_iso_or_equiv
_atom_site_symmetry_multiplicity
V V1 0.0 0.0 0.0 1.0 Uiso 0.004 2

loop_
_atom_type_symbol
_atom_type_number_in_cell
V 2.0

loop_
_geom_angle_atom_site_label_1
_geom_angle_atom_site_label_2
_geom_angle_atom_site_label_3
_geom_angle
_geom_angle_site_symmetry_1
_geom_angle_site_symmetry_3
_geom_angle_publ_flag
V1 V1 V1 70.529(9) 101_444 101_445 n
V1 V1 V1 70.529(4) 101_444 101_454 n
V1 V1 V1 109.471(4) 101_444 101_455 n
V1 V1 V1 70.529(4) 101_444 101_544 n
V1 V1 V1 109.471(4) 101_444 101_545 n
V1 V1 V1 109.471(9) 101_444 101_554 n
V1 V1 V1 179.972 101_444 101_555 n
V1 V1 V1 109.471(4) 101_445 101_454 n
V1 V1 V1 70.529(4) 101_445 101_455 n
V1 V1 V1 109.471(4) 101_445 101_544 n
V1 V1 V1 70.529(4) 101_445 101_545 n
V1 V1 V1 179.9657 101_445 101_554 n
V1 V1 V1 109.471(9) 101_445 101_555 n
V1 V1 V1 70.529(9) 101_454 101_455 n
V1 V1 V1 109.471(9) 101_454 101_544 n
V1 V1 V1 179.9657 101_454 101_545 n
V1 V1 V1 70.529(4) 101_454 101_554 n
V1 V1 V1 109.471(4) 101_454 101_555 n
V1 V1 V1 179.9657 101_455 101_544 n
V1 V1 V1 109.471(9) 101_455 101_545 n
V1 V1 V1 109.471(4) 101_455 101_554 n
V1 V1 V1 70.529(4) 101_455 101_555 n
V1 V1 V1 70.529(9) 101_544 101_545 n
V1 V1 V1 70.529(4) 101_544 101_554 n
V1 V1 V1 109.471(4) 101_544 101_555 n
V1 V1 V1 109.471(4) 101_545 101_554 n
V1 V1 V1 70.529(4) 101_545 101_555 n
V1 V1 V1 70.529(9) 101_554 101_555 n

loop_
_geom_bond_atom_site_label_1
_geom_bond_atom_site_label_2
_geom_bond_distance
_geom_bond_site_symmetry_2
_geom_bond_publ_flag
V1 V1 3.01596(34) 1_455 n
V1 V1 3.01596(34) 1_545 n
V1 V1 3.01596(34) 1_554 n
V1 V1 3.01596(34) 1_556 n
V1 V1 3.01596(34) 1_565 n
V1 V1 3.01596(34) 1_655 n
V1 V1 2.61190(22) 101_444 n
V1 V1 2.61190(22) 101_445 n
V1 V1 2.61190(22) 101_454 n
V1 V1 2.61190(22) 101_455 n
V1 V1 2.61190(22) 101_544 n
V1 V1 2.61190(22) 101_545 n
V1 V1 2.61190(22) 101_554 n
V1 V1 2.61190(22) 101_555 n

loop_
_pd_block_diffractogram_id
2010-10-22T22:45|DRP053__EX_POL_RT_SJ_H_01|Simon_Clarke|POLARIS
2010-10-22T22:45|DRP053__EX_POL_RT_SJ_H_04|Simon_Clarke|POLARIS
2010-10-22T22:45|DRP053__EX_POL_RT_SJ_H_05|Simon_Clarke|POLARIS
